data_7216618
loop_
_publ_author_name
'Bag, Partha Pratim'
'Ghosh, Soumyajit'
'Khan, Hamza'
'Devarapalli, Ramesh'
'Malla Reddy, C.'

_publ_section_title
;
 Drug--drug salt forms of ciprofloxacin with diflunisal and indoprofen
;
_journal_issue 32
_journal_name_full CrystEngComm
_journal_page_first 7393
_journal_paper_doi 10.1039/C4CE00631C
_journal_volume 16
_journal_year 2014
_chemical_formula_sum 'C30 H26 F3 N3 O6'
_chemical_formula_weight 581.54
_chemical_name_common 'Ciprofloxacin diflunisal salt'
_chemical_name_systematic
; 
 ? 
;
_space_group_IT_number 2
_symmetry_cell_setting triclinic
_symmetry_space_group_name_Hall '-P 1'
_symmetry_space_group_name_H-M 'P -1'
_atom_sites_solution_hydrogens geom
_atom_sites_solution_primary direct
_atom_sites_solution_secondary difmap
_audit_creation_method SHELXL-97
_cell_angle_alpha 81.470(9)
_cell_angle_beta 82.505(8)
_cell_angle_gamma 87.191(8)
_cell_formula_units_Z 2
_cell_length_a 7.116(2)
_cell_length_b 9.994(4)
_cell_length_c 19.147(7)
_cell_measurement_reflns_used 3387
_cell_measurement_temperature 296(2)
_cell_measurement_theta_max 23.89
_cell_measurement_theta_min 2.19
_cell_volume 1334.5(8)
_computing_cell_refinement 'Bruker SMART'
_computing_data_collection 'Bruker SMART'
_computing_data_reduction 'Bruker SAINT'
_computing_molecular_graphics 'Bruker SHELXTL'
_computing_publication_material 'Bruker SHELXTL'
_computing_structure_refinement 'SHELXL-97 (Sheldrick, 1997)'
_computing_structure_solution 'SHELXS-97 (Sheldrick, 1990)'
_diffrn_ambient_temperature 296(2)
_diffrn_measured_fraction_theta_full 0.989
_diffrn_measured_fraction_theta_max 0.989
_diffrn_measurement_device_type 'CCD area detector'
_diffrn_measurement_method 'phi and omega scans'
_diffrn_radiation_monochromator graphite
_diffrn_radiation_source 'fine-focus sealed tube'
_diffrn_radiation_type MoK\a
_diffrn_radiation_wavelength 0.71073
_diffrn_reflns_av_R_equivalents 0.0368
_diffrn_reflns_av_sigmaI/netI 0.0427
_diffrn_reflns_limit_h_max 8
_diffrn_reflns_limit_h_min -8
_diffrn_reflns_limit_k_max 11
_diffrn_reflns_limit_k_min -11
_diffrn_reflns_limit_l_max 22
_diffrn_reflns_limit_l_min -20
_diffrn_reflns_number 14508
_diffrn_reflns_theta_full 25.12
_diffrn_reflns_theta_max 25.12
_diffrn_reflns_theta_min 1.08
_diffrn_standards_decay_% 0
_diffrn_standards_interval_count 0
_diffrn_standards_interval_time 0
_diffrn_standards_number 0
_exptl_absorpt_coefficient_mu 0.115
_exptl_absorpt_correction_T_max 0.970
_exptl_absorpt_correction_T_min 0.942
_exptl_absorpt_correction_type multi-scan
_exptl_absorpt_process_details 'SADABS; BRUKER, 2008'
_exptl_crystal_colour colourless
_exptl_crystal_density_diffrn 1.447
_exptl_crystal_density_method 'not measured'
_exptl_crystal_description needle
_exptl_crystal_F_000 604
_exptl_crystal_size_max 0.685
_exptl_crystal_size_mid 0.432
_exptl_crystal_size_min 0.269
_refine_diff_density_max 0.238
_refine_diff_density_min -0.208
_refine_diff_density_rms 0.048
_refine_ls_extinction_method none
_refine_ls_goodness_of_fit_ref 0.853
_refine_ls_hydrogen_treatment mixed
_refine_ls_matrix_type full
_refine_ls_number_parameters 387
_refine_ls_number_reflns 4618
_refine_ls_number_restraints 0
_refine_ls_restrained_S_all 0.853
_refine_ls_R_factor_all 0.0822
_refine_ls_R_factor_gt 0.0418
_refine_ls_shift/su_max 0.000
_refine_ls_shift/su_mean 0.000
_refine_ls_structure_factor_coef Fsqd
_refine_ls_weighting_details 'calc w=1/[\s^2^(Fo^2^)+(0.1000P)^2^+0.7100P] where P=(Fo^2^+2Fc^2^)/3'
_refine_ls_weighting_scheme calc
_refine_ls_wR_factor_gt 0.1122
_refine_ls_wR_factor_ref 0.1631
_reflns_number_gt 2845
_reflns_number_total 4618
_reflns_threshold_expression >2sigma(I)
_cod_data_source_file c4ce00631c2.cif
_cod_data_source_block CIP_DIF
_cod_depositor_comments
;
The following automatic conversions were performed:

'_symmetry_cell_setting' value 'Triclinic' changed to 'triclinic'
according to
/usr/data/users/saulius/crontab/automatic-downloads/rss-feeds/RSC/lib/dictionaries/cif_core.dic
dictionary named 'cif_core.dic' version 2.4.2 from 2011-04-26.

Automatic conversion script
Id: cif_fix_values 2281 2013-09-26 08:29:07Z andrius 

 Adding full bibliography for 7216618--7216619.cif.
;
_cod_original_sg_symbol_H-M P-1
_cod_database_code 7216618

loop_
_symmetry_equiv_pos_as_xyz
'x, y, z'
'-x, -y, -z'

loop_
_atom_site_label
_atom_site_type_symbol
_atom_site_fract_x
_atom_site_fract_y
_atom_site_fract_z
_atom_site_U_iso_or_equiv
_atom_site_adp_type
_atom_site_occupancy
_atom_site_symmetry_multiplicity
_atom_site_calc_flag
_atom_site_refinement_flags
C9 C 0.7663(3) 0.5620(2) 0.94523(12) 0.0336(5) Uani 1 1 d .
C8 C 0.8009(3) 0.5865(3) 0.87083(12) 0.0388(6) Uani 1 1 d .
H8 H 0.7978 0.6751 0.8478 0.047 Uiso 1 1 calc R
C4 C 0.7647(3) 0.4287(3) 0.98137(13) 0.0376(6) Uani 1 1 d .
C5 C 0.8074(3) 0.3225(3) 0.94085(14) 0.0450(6) Uani 1 1 d .
H5 H 0.8089 0.2335 0.9635 0.054 Uiso 1 1 calc R
C6 C 0.8462(3) 0.3485(3) 0.86935(15) 0.0466(7) Uani 1 1 d .
C3 C 0.7200(3) 0.3994(3) 1.05790(13) 0.0417(6) Uani 1 1 d .
C2 C 0.6863(3) 0.5145(3) 1.09482(13) 0.0418(6) Uani 1 1 d .
C7 C 0.8402(3) 0.4804(3) 0.83036(13) 0.0407(6) Uani 1 1 d .
C10 C 0.6878(3) 0.6418(3) 1.05707(12) 0.0398(6) Uani 1 1 d .
H10 H 0.6607 0.7145 1.0823 0.048 Uiso 1 1 calc R
C15 C 0.7035(3) 0.8081(3) 0.95077(13) 0.0411(6) Uani 1 1 d .
H15 H 0.5876 0.8287 0.9282 0.049 Uiso 1 1 calc R
C23 C 0.6113(4) 0.0925(3) 0.38628(14) 0.0481(7) Uani 1 1 d .
C19 C 0.4966(3) 0.2443(3) 0.47234(13) 0.0447(6) Uani 1 1 d .
C25 C 0.5812(4) 0.0349(3) 0.32172(15) 0.0490(7) Uani 1 1 d .
C29 C 0.3662(4) -0.0429(3) 0.24839(16) 0.0612(8) Uani 1 1 d .
H29 H 0.2438 -0.0623 0.2418 0.073 Uiso 1 1 calc R
C18 C 0.3463(4) 0.3419(3) 0.49843(15) 0.0548(7) Uani 1 1 d .
C14 C 1.1113(4) 0.5963(3) 0.66140(14) 0.0550(7) Uani 1 1 d .
H14A H 1.1515 0.6800 0.6320 0.066 Uiso 1 1 calc R
H14B H 1.2184 0.5565 0.6845 0.066 Uiso 1 1 calc R
C24 C 0.4799(3) 0.1866(3) 0.41225(14) 0.0469(7) Uani 1 1 d .
H24 H 0.3759 0.2120 0.3880 0.056 Uiso 1 1 calc R
C30 C 0.4010(4) 0.0036(3) 0.30961(15) 0.0552(8) Uani 1 1 d .
H30 H 0.2995 0.0145 0.3444 0.066 Uiso 1 1 calc R
C20 C 0.6548(4) 0.2086(3) 0.50813(15) 0.0519(7) Uani 1 1 d .
C22 C 0.7653(4) 0.0566(3) 0.42422(17) 0.0623(8) Uani 1 1 d .
H22 H 0.8546 -0.0076 0.4092 0.075 Uiso 1 1 calc R
C13 C 0.9510(4) 0.6275(3) 0.71787(14) 0.0546(7) Uani 1 1 d .
H13A H 0.9969 0.6817 0.7498 0.065 Uiso 1 1 calc R
H13B H 0.8497 0.6784 0.6955 0.065 Uiso 1 1 calc R
C21 C 0.7875(4) 0.1145(4) 0.48341(18) 0.0695(9) Uani 1 1 d .
H21 H 0.8927 0.0902 0.5072 0.083 Uiso 1 1 calc R
C11 C 0.8113(4) 0.4139(4) 0.71130(15) 0.0612(8) Uani 1 1 d .
H11A H 0.7110 0.4612 0.6868 0.073 Uiso 1 1 calc R
H11B H 0.7600 0.3324 0.7399 0.073 Uiso 1 1 calc R
C1 C 0.6428(4) 0.5014(4) 1.17388(15) 0.0546(8) Uani 1 1 d .
C12 C 0.9731(4) 0.3770(3) 0.65768(16) 0.0616(8) Uani 1 1 d .
H12A H 1.0702 0.3252 0.6821 0.074 Uiso 1 1 calc R
H12B H 0.9277 0.3215 0.6263 0.074 Uiso 1 1 calc R
C28 C 0.5158(4) -0.0597(3) 0.19767(15) 0.0556(8) Uani 1 1 d .
C16 C 0.7725(4) 0.9197(3) 0.98312(16) 0.0562(7) Uani 1 1 d .
H16A H 0.8339 0.8956 1.0258 0.067 Uiso 1 1 calc R
H16B H 0.6981 1.0038 0.9811 0.067 Uiso 1 1 calc R
C26 C 0.7249(4) 0.0130(3) 0.26776(17) 0.0606(8) Uani 1 1 d .
C17 C 0.8740(4) 0.8832(3) 0.91508(15) 0.0518(7) Uani 1 1 d .
H17A H 0.9968 0.8369 0.9165 0.062 Uiso 1 1 calc R
H17B H 0.8610 0.9452 0.8718 0.062 Uiso 1 1 calc R
C27 C 0.6964(4) -0.0333(3) 0.20598(17) 0.0648(9) Uani 1 1 d .
H27 H 0.7970 -0.0461 0.1712 0.078 Uiso 1 1 calc R
O3 O 0.7099(3) 0.27865(19) 1.08963(10) 0.0544(5) Uani 1 1 d .
O5 O 0.3697(3) 0.3895(2) 0.55474(11) 0.0700(6) Uani 1 1 d .
O2 O 0.6297(3) 0.3741(3) 1.20748(11) 0.0710(7) Uani 1 1 d .
O1 O 0.6211(3) 0.5965(3) 1.20628(11) 0.0758(7) Uani 1 1 d .
O6 O 0.6811(3) 0.2617(3) 0.56677(12) 0.0761(7) Uani 1 1 d .
O4 O 0.2065(3) 0.3689(3) 0.46619(13) 0.0846(8) Uani 1 1 d .
F1 F 0.9035(2) 0.24281(17) 0.83335(9) 0.0680(5) Uani 1 1 d .
F3 F 0.4837(3) -0.1029(2) 0.13601(9) 0.0770(6) Uani 1 1 d .
F2 F 0.9057(2) 0.0439(3) 0.27453(12) 0.1031(8) Uani 1 1 d .
N1 N 0.7260(3) 0.6687(2) 0.98558(10) 0.0363(5) Uani 1 1 d .
N2 N 0.8807(3) 0.5010(2) 0.75744(11) 0.0538(6) Uani 1 1 d .
N3 N 1.0545(3) 0.5022(3) 0.61545(11) 0.0553(7) Uani 1 1 d .
H3A H 1.1565 0.4799 0.5859 0.066 Uiso 1 1 calc R
H3B H 0.9682 0.5442 0.5886 0.066 Uiso 1 1 calc R
H2 H 0.658(6) 0.314(4) 1.170(2) 0.113(15) Uiso 1 1 d .
H6 H 0.572(6) 0.324(4) 0.5747(19) 0.097(12) Uiso 1 1 d .

loop_
_atom_site_aniso_label
_atom_site_aniso_U_11
_atom_site_aniso_U_22
_atom_site_aniso_U_33
_atom_site_aniso_U_23
_atom_site_aniso_U_13
_atom_site_aniso_U_12
C9 0.0297(11) 0.0356(14) 0.0370(13) -0.0105(11) -0.0042(9) -0.0004(10)
C8 0.0389(12) 0.0398(15) 0.0378(14) -0.0089(11) -0.0018(10) -0.0014(11)
C4 0.0316(11) 0.0399(15) 0.0424(14) -0.0082(12) -0.0062(10) -0.0008(10)
C5 0.0422(13) 0.0382(16) 0.0548(17) -0.0069(13) -0.0059(12) -0.0033(11)
C6 0.0441(14) 0.0430(17) 0.0560(17) -0.0244(13) 0.0019(12) -0.0028(12)
C3 0.0303(11) 0.0469(17) 0.0466(15) 0.0006(13) -0.0085(10) -0.0019(11)
C2 0.0365(12) 0.0537(18) 0.0354(14) -0.0043(13) -0.0073(10) -0.0028(11)
C7 0.0353(12) 0.0485(17) 0.0398(14) -0.0146(12) 0.0002(10) -0.0043(11)
C10 0.0368(12) 0.0489(17) 0.0357(14) -0.0126(12) -0.0049(10) -0.0003(11)
C15 0.0392(12) 0.0371(15) 0.0472(15) -0.0080(12) -0.0051(11) 0.0023(11)
C23 0.0457(14) 0.0498(17) 0.0499(16) -0.0097(13) -0.0069(12) -0.0001(12)
C19 0.0418(13) 0.0517(17) 0.0405(15) -0.0054(13) -0.0068(11) 0.0005(12)
C25 0.0477(14) 0.0469(17) 0.0529(17) -0.0142(13) -0.0020(12) 0.0021(12)
C29 0.0545(16) 0.070(2) 0.0628(19) -0.0237(16) -0.0061(14) -0.0027(15)
C18 0.0480(15) 0.069(2) 0.0474(17) -0.0136(15) 0.0000(13) 0.0018(14)
C14 0.0612(16) 0.069(2) 0.0361(15) -0.0131(14) -0.0015(12) -0.0079(15)
C24 0.0397(13) 0.0564(18) 0.0456(15) -0.0100(13) -0.0075(11) 0.0025(12)
C30 0.0478(15) 0.066(2) 0.0534(17) -0.0211(15) 0.0041(12) -0.0031(14)
C20 0.0573(16) 0.0570(19) 0.0439(16) -0.0085(14) -0.0159(13) 0.0020(14)
C22 0.0600(17) 0.059(2) 0.070(2) -0.0167(16) -0.0173(15) 0.0209(15)
C13 0.0667(17) 0.0568(19) 0.0404(15) -0.0130(13) 0.0001(13) -0.0035(14)
C21 0.0646(19) 0.079(2) 0.072(2) -0.0204(19) -0.0334(16) 0.0260(17)
C11 0.0573(17) 0.081(2) 0.0505(17) -0.0277(16) -0.0008(13) -0.0148(16)
C1 0.0486(15) 0.075(2) 0.0400(16) -0.0059(16) -0.0090(12) -0.0034(15)
C12 0.0605(17) 0.079(2) 0.0523(17) -0.0319(16) -0.0055(14) -0.0061(16)
C28 0.0640(18) 0.0538(19) 0.0522(17) -0.0208(15) -0.0065(14) 0.0054(14)
C16 0.0615(17) 0.0462(18) 0.0629(18) -0.0176(14) -0.0036(14) -0.0048(14)
C26 0.0433(15) 0.068(2) 0.073(2) -0.0247(17) -0.0004(14) -0.0019(14)
C17 0.0472(14) 0.0468(17) 0.0575(17) -0.0005(13) 0.0010(12) -0.0036(12)
C27 0.0576(18) 0.075(2) 0.062(2) -0.0287(17) 0.0122(14) 0.0014(16)
O3 0.0564(11) 0.0478(13) 0.0552(12) 0.0062(10) -0.0079(9) -0.0017(9)
O5 0.0616(12) 0.0983(18) 0.0551(13) -0.0353(12) -0.0022(10) 0.0090(12)
O2 0.0862(15) 0.0787(17) 0.0441(12) 0.0089(12) -0.0110(11) -0.0089(13)
O1 0.1003(17) 0.0884(18) 0.0395(12) -0.0180(12) -0.0032(11) 0.0015(14)
O6 0.0775(15) 0.1005(19) 0.0599(14) -0.0295(13) -0.0321(12) 0.0188(14)
O4 0.0610(13) 0.118(2) 0.0858(17) -0.0458(15) -0.0278(12) 0.0375(13)
F1 0.0802(11) 0.0530(11) 0.0738(12) -0.0332(9) 0.0059(9) 0.0009(9)
F3 0.0829(12) 0.0923(15) 0.0628(11) -0.0379(10) -0.0098(9) 0.0091(11)
F2 0.0465(10) 0.159(2) 0.1149(17) -0.0685(16) 0.0060(10) -0.0122(12)
N1 0.0377(10) 0.0370(12) 0.0353(11) -0.0087(9) -0.0043(8) -0.0009(9)
N2 0.0625(14) 0.0610(16) 0.0404(13) -0.0217(11) 0.0065(10) -0.0173(12)
N3 0.0461(12) 0.0860(19) 0.0365(12) -0.0218(12) -0.0041(10) 0.0084(12)

loop_
_atom_type_symbol
_atom_type_description
_atom_type_scat_dispersion_real
_atom_type_scat_dispersion_imag
_atom_type_scat_source
C C 0.0033 0.0016 'International Tables Vol C Tables 4.2.6.8 and 6.1.1.4'
H H 0.0000 0.0000 'International Tables Vol C Tables 4.2.6.8 and 6.1.1.4'
N N 0.0061 0.0033 'International Tables Vol C Tables 4.2.6.8 and 6.1.1.4'
O O 0.0106 0.0060 'International Tables Vol C Tables 4.2.6.8 and 6.1.1.4'
F F 0.0171 0.0103 'International Tables Vol C Tables 4.2.6.8 and 6.1.1.4'

loop_
_geom_angle_atom_site_label_1
_geom_angle_atom_site_label_2
_geom_angle_atom_site_label_3
_geom_angle
C8 C9 N1 121.3(2)
C8 C9 C4 120.5(2)
N1 C9 C4 118.2(2)
C7 C8 C9 121.5(2)
C5 C4 C9 118.0(2)
C5 C4 C3 120.0(2)
C9 C4 C3 121.9(2)
C6 C5 C4 120.5(3)
C5 C6 F1 118.0(3)
C5 C6 C7 123.5(2)
F1 C6 C7 118.5(2)
O3 C3 C2 122.6(2)
O3 C3 C4 121.5(3)
C2 C3 C4 115.9(2)
C10 C2 C3 119.7(2)
C10 C2 C1 117.8(3)
C3 C2 C1 122.4(3)
N2 C7 C8 123.0(2)
N2 C7 C6 121.0(2)
C8 C7 C6 115.9(2)
N1 C10 C2 124.2(2)
N1 C15 C16 118.9(2)
N1 C15 C17 119.6(2)
C16 C15 C17 60.08(18)
C24 C23 C22 116.8(3)
C24 C23 C25 119.6(2)
C22 C23 C25 123.6(3)
C24 C19 C20 118.6(2)
C24 C19 C18 120.2(2)
C20 C19 C18 121.2(3)
C26 C25 C30 114.7(3)
C26 C25 C23 124.0(3)
C30 C25 C23 121.3(2)
C28 C29 C30 118.4(3)
O4 C18 O5 123.9(3)
O4 C18 C19 119.4(3)
O5 C18 C19 116.7(3)
N3 C14 C13 112.3(2)
C19 C24 C23 123.2(2)
C29 C30 C25 122.9(3)
O6 C20 C21 118.9(3)
O6 C20 C19 121.8(3)
C21 C20 C19 119.3(3)
C21 C22 C23 121.2(3)
N2 C13 C14 108.7(2)
C22 C21 C20 120.9(3)
N2 C11 C12 109.3(2)
O1 C1 O2 121.3(3)
O1 C1 C2 123.6(3)
O2 C1 C2 115.1(3)
N3 C12 C11 109.6(3)
C27 C28 F3 118.5(3)
C27 C28 C29 122.2(3)
F3 C28 C29 119.3(3)
C15 C16 C17 60.14(18)
F2 C26 C27 117.1(3)
F2 C26 C25 118.6(3)
C27 C26 C25 124.2(3)
C16 C17 C15 59.78(17)
C28 C27 C26 117.5(3)
C10 N1 C9 119.9(2)
C10 N1 C15 118.9(2)
C9 N1 C15 120.76(19)
C7 N2 C13 122.8(2)
C7 N2 C11 123.1(2)
C13 N2 C11 112.2(2)
C14 N3 C12 112.0(2)

loop_
_geom_bond_atom_site_label_1
_geom_bond_atom_site_label_2
_geom_bond_distance
C9 C8 1.400(3)
C9 N1 1.404(3)
C9 C4 1.407(3)
C8 C7 1.400(3)
C4 C5 1.404(4)
C4 C3 1.447(3)
C5 C6 1.349(4)
C6 F1 1.363(3)
C6 C7 1.417(4)
C3 O3 1.269(3)
C3 C2 1.431(4)
C2 C10 1.367(4)
C2 C1 1.492(4)
C7 N2 1.375(3)
C10 N1 1.349(3)
C15 N1 1.463(3)
C15 C16 1.486(4)
C15 C17 1.491(3)
C23 C24 1.392(4)
C23 C22 1.396(4)
C23 C25 1.482(4)
C19 C24 1.382(4)
C19 C20 1.397(4)
C19 C18 1.500(4)
C25 C26 1.389(4)
C25 C30 1.391(4)
C29 C28 1.366(4)
C29 C30 1.378(4)
C18 O4 1.236(3)
C18 O5 1.274(3)
C14 N3 1.482(4)
C14 C13 1.520(4)
C20 O6 1.348(3)
C20 C21 1.389(4)
C22 C21 1.376(4)
C13 N2 1.450(4)
C11 N2 1.472(4)
C11 C12 1.509(4)
C1 O1 1.203(4)
C1 O2 1.339(4)
C12 N3 1.485(4)
C28 C27 1.359(4)
C28 F3 1.365(3)
C16 C17 1.490(4)
C26 F2 1.365(3)
C26 C27 1.375(4)
